data_4517609
loop_
_publ_author_name
'Barber, Thomas'
'Argent, Stephen P.'
'Ball, Liam T.'

_publ_section_title
;
 Expanding Ligand Space: Preparation, Characterization, and Synthetic
 Applications of Air-Stable, Odorless Di-tert-alkylphosphine Surrogates
;
_journal_name_full 'ACS Catalysis'
_journal_page_first 5454
_journal_page_last 5461
_journal_paper_doi 10.1021/acscatal.0c01414
_journal_year 2020
_chemical_formula_moiety 'C34 H39 P'
_chemical_formula_sum 'C34 H39 P'
_chemical_formula_weight 478.62
_space_group_crystal_system triclinic
_space_group_IT_number 2
_space_group_name_Hall '-P 1'
_space_group_name_H-M_alt 'P -1'
_atom_sites_solution_hydrogens geom
_atom_sites_solution_primary dual
_atom_sites_solution_secondary difmap
_audit_creation_date 2019-11-07
_audit_creation_method
;
Olex2 1.2
(compiled 2018.05.29 svn.r3508 for OlexSys, GUI svn.r5506)
;
_cell_angle_alpha 111.882(2)
_cell_angle_beta 109.918(2)
_cell_angle_gamma 96.579(2)
_cell_formula_units_Z 2
_cell_length_a 10.1139(2)
_cell_length_b 12.6246(3)
_cell_length_c 13.5249(3)
_cell_measurement_reflns_used 11897
_cell_measurement_temperature 120(2)
_cell_measurement_theta_max 72.2450
_cell_measurement_theta_min 4.7370
_cell_volume 1447.74(7)
_computing_cell_refinement 'CrysAlisPro 1.171.40.45a (Rigaku OD, 2019)'
_computing_data_collection 'CrysAlisPro 1.171.40.45a (Rigaku OD, 2019)'
_computing_data_reduction 'CrysAlisPro 1.171.40.45a (Rigaku OD, 2019)'
_computing_molecular_graphics 'Olex2 (Dolomanov et al., 2009)'
_computing_publication_material 'Olex2 (Dolomanov et al., 2009)'
_computing_structure_refinement 'ShelXL (Sheldrick, 2015)'
_computing_structure_solution 'ShelXT (Sheldrick, 2015)'
_diffrn_ambient_environment 'N2 gas'
_diffrn_ambient_temperature 120(2)
_diffrn_crystal_treatment 'flash frozen in gaseous N2'
_diffrn_detector 'CCD area detector'
_diffrn_detector_area_resol_mean 4.2207
_diffrn_detector_type 'Agilent Diffraction Titan S2 detector'
_diffrn_measured_fraction_theta_full 0.995
_diffrn_measured_fraction_theta_max 0.975
_diffrn_measurement_details
;
List of Runs (angles in degrees, time in seconds):

  # Type    Start    End  Width  t~exp~   \w     \q     \k     \f   Frames
--------------------------------------------------------------------------
  1  \w     -4.00  22.00   1.00    5.00    --   30.00  85.00  -2.75   26
  2  \w     -4.00  24.00   1.00    5.00    --   30.00  87.00-115.86   28
  3  \w      3.00  28.00   1.00    5.00    --   38.00  90.00 154.88   25
  4  \w   -113.00 -20.00   1.00    5.00    --  -42.25 -38.00 150.00   93
  5  \w    -20.00  74.00   1.00    5.00    --   42.25 -77.00 150.00   94
  6  \w     27.00  95.00   1.00    5.00    --   42.25-125.00  60.00   68
  7  \w     15.00  42.00   1.00    5.00    --   46.00  76.00  88.05   27
  8  \w     14.00  39.00   1.00    5.00    --   46.00  79.00 -86.87   25
  9  \w     15.00  42.00   1.00    5.00    --   46.00  76.00 116.29   27
 10  \w     14.00  39.00   1.00    5.00    --   46.00  79.00  20.67   25
 11  \w     74.00 130.00   1.00    5.00    --   58.00  74.00-173.80   56
 12  \w     27.00  71.00   1.00    5.00    --   58.00  74.00 102.88   44
 13  \w     27.00  69.00   1.00    5.00    --   58.00  74.00 -86.98   42
 14  \w     81.00 112.00   1.00    5.00    --   58.00  74.00 -86.98   31
 15  \w     27.00  54.00   1.00    5.00    --   58.00  74.00-173.80   27
 16  \w     32.00  69.00   1.00    5.00    --   62.00  73.00  -0.65   37
 17  \w     32.00  71.00   1.00    5.00    --   62.00  73.00  42.74   39
 18  \w     33.00  69.00   1.00    5.00    --   62.00  73.00 148.21   36
 19  \w     31.00  74.00   1.00    5.00    --   62.00  74.00 -55.53   43
 20  \w     72.00 134.00   1.00    5.00    --   62.00  73.00  42.74   62
 21  \w     37.00  64.00   1.00    5.00    --   66.00  73.00-141.05   27
 22  \w     35.00  61.00   1.00    5.00    --   66.00  74.00-163.63   26
 23  \w    104.00 131.00   1.00    5.00    --   66.00  73.00-141.05   27
 24  \w     46.00  73.00   1.00    5.00    --   70.00  65.00 -61.04   27
 25  \w     49.00  82.00   1.00   20.00    --   74.00  69.00 102.19   33
 26  \w     51.00  77.00   1.00   20.00    --   78.00  61.00 -91.97   26
 27  \w     52.00  81.00   1.00   20.00    --   78.00  60.00  25.66   29
 28  \w     53.00  89.00   1.00   20.00    --   82.00  73.00 143.20   36
 29  \w    107.00 153.00   1.00   20.00    --   82.00  71.00  80.14   46
 30  \w     52.00  78.00   1.00   20.00    --   82.00  71.00  80.14   26
 31  \w     66.00 158.00   1.00   20.00    --   94.00  66.00  25.31   92
 32  \w    117.00 145.00   1.00   20.00    --  101.13  61.00-120.00   28
 33  \w     76.00 103.00   1.00   20.00    --  101.13  61.00-120.00   27
 34  \w     25.00 106.00   1.00   20.00    --  101.13 -94.00 -90.00   81
 35  \w     66.00  93.00   1.00   20.00    --  101.13 -61.00  90.00   27
 36  \w     74.00 166.00   1.00   20.00    --  101.13  61.00 120.00   92
 37  \w     28.00  56.00   1.00   20.00    --  101.13 -30.00-120.00   28
 38  \w     74.00 169.00   1.00   20.00    --  101.13  61.00 -90.00   95
 39  \w     75.00 137.00   1.00   20.00    --  101.13  61.00-180.00   62
 40  \w    129.00 171.00   1.00   20.00    --  101.13 125.00 120.00   42
 41  \w     36.00  71.00   1.00   20.00    --  101.13 -45.00 -90.00   35
 42  \w    122.00 147.00   1.00   20.00    --  101.13  61.00 -30.00   25
 43  \w     19.00  97.00   1.00   20.00    --  101.13 -94.00-150.00   78
 44  \w     74.00 120.00   1.00   20.00    --  101.13  61.00 -30.00   46
 45  \w    123.00 170.00   1.00   20.00    --  101.13  61.00 150.00   47
 46  \w     74.00 171.00   1.00   20.00    --  101.13  61.00-150.00   97
 47  \w     31.00 113.00   1.00   20.00    --  101.13-125.00  90.00   82
 48  \w     75.00 103.00   1.00   20.00    --  101.13  61.00 150.00   28
 49  \w    119.00 169.00   1.00   20.00    --  101.13  61.00 -60.00   50
 50  \w     74.00 103.00   1.00   20.00    --  101.13  61.00 -60.00   29
 51  \w    112.00 153.00   1.00   20.00    --  101.13  61.00  60.00   41
 52  \w     75.00 130.00   1.00   20.00    --  101.13  61.00  90.00   55
 53  \w     75.00 107.00   1.00   20.00    --  101.13  61.00  60.00   32
 54  \w     18.00 105.00   1.00   20.00    --  101.13 -94.00 120.00   87
 55  \w    118.00 170.00   1.00   20.00    --  101.13  61.00   0.00   52
 56  \w     74.00 115.00   1.00   20.00    --  101.13  61.00   0.00   41
;
_diffrn_measurement_device '\k-geometry diffractometer'
_diffrn_measurement_device_type 'SuperNova, Titan S2'
_diffrn_measurement_method '\w scans'
_diffrn_measurement_specimen_support 'MiTeGen micromount'
_diffrn_orient_matrix_type 'CrysAlisPro convention (1999,Acta A55,543-557)'
_diffrn_orient_matrix_UB_11 -0.1678219000
_diffrn_orient_matrix_UB_12 -0.0288958000
_diffrn_orient_matrix_UB_13 -0.0606608000
_diffrn_orient_matrix_UB_21 0.0153966000
_diffrn_orient_matrix_UB_22 0.0604706000
_diffrn_orient_matrix_UB_23 -0.0771570000
_diffrn_orient_matrix_UB_31 -0.0050936000
_diffrn_orient_matrix_UB_32 -0.1193185000
_diffrn_orient_matrix_UB_33 -0.0926571000
_diffrn_radiation_monochromator mirror
_diffrn_radiation_probe x-ray
_diffrn_radiation_type CuK\a
_diffrn_radiation_wavelength 1.54184
_diffrn_reflns_av_R_equivalents 0.0280
_diffrn_reflns_av_unetI/netI 0.0188
_diffrn_reflns_Laue_measured_fraction_full 0.995
_diffrn_reflns_Laue_measured_fraction_max 0.975
_diffrn_reflns_limit_h_max 12
_diffrn_reflns_limit_h_min -12
_diffrn_reflns_limit_k_max 15
_diffrn_reflns_limit_k_min -15
_diffrn_reflns_limit_l_max 16
_diffrn_reflns_limit_l_min -16
_diffrn_reflns_number 23255
_diffrn_reflns_point_group_measured_fraction_full 0.995
_diffrn_reflns_point_group_measured_fraction_max 0.975
_diffrn_reflns_theta_full 67.684
_diffrn_reflns_theta_max 72.255
_diffrn_reflns_theta_min 3.873
_diffrn_source 'microfocus sealed tube'
_diffrn_source_type 'Agilent Diffraction microfocus tube'
_exptl_absorpt_coefficient_mu 0.962
_exptl_absorpt_correction_T_max 1.000
_exptl_absorpt_correction_T_min 0.712
_exptl_absorpt_correction_type gaussian
_exptl_absorpt_process_details
;
CrysAlisPro 1.171.40.45a (Rigaku Oxford Diffraction, 2019)
Numerical absorption correction based on gaussian integration over
			a multifaceted crystal model
Empirical absorption correction using spherical harmonics,
 implemented in SCALE3 ABSPACK scaling algorithm.
;
_exptl_crystal_colour colourless
_exptl_crystal_colour_primary colourless
_exptl_crystal_density_diffrn 1.098
_exptl_crystal_description block
_exptl_crystal_F_000 516
_exptl_crystal_size_max 0.158
_exptl_crystal_size_mid 0.149
_exptl_crystal_size_min 0.071
_refine_diff_density_max 0.211
_refine_diff_density_min -0.163
_refine_diff_density_rms 0.028
_refine_ls_extinction_method none
_refine_ls_goodness_of_fit_ref 1.043
_refine_ls_hydrogen_treatment constr
_refine_ls_matrix_type full
_refine_ls_number_parameters 375
_refine_ls_number_reflns 5573
_refine_ls_number_restraints 401
_refine_ls_restrained_S_all 1.005
_refine_ls_R_factor_all 0.0435
_refine_ls_R_factor_gt 0.0381
_refine_ls_shift/su_max 0.000
_refine_ls_shift/su_mean 0.000
_refine_ls_structure_factor_coef Fsqd
_refine_ls_weighting_details 'w=1/[\s^2^(Fo^2^)+(0.0563P)^2^+0.3126P] where P=(Fo^2^+2Fc^2^)/3'
_refine_ls_weighting_scheme calc
_refine_ls_wR_factor_gt 0.1005
_refine_ls_wR_factor_ref 0.1057
_reflns_Friedel_coverage 0.000
_reflns_number_gt 4918
_reflns_number_total 5573
_reflns_threshold_expression 'I > 2\s(I)'
_cod_data_source_file cs0c01414_si_005.cif
_cod_data_source_block tbltbv
_cod_depositor_comments 'Adding full bibliography for 4517604--4517617.cif.'
_cod_original_cell_volume 1447.74(6)
_cod_database_code 4517609
_nottingham_internal_coll_name TBLTBV
_nottingham_internal_coll_number 18404
_nottingham_internal_coll_client TB/LTB
_nottingham_internal_coll_type custom
_nottingham_internal_coll_frame_method '\w scans'
_nottingham_internal_coll_frame_time '20.00, 5.00'
_nottingham_internal_coll_frame_width 1.00
_nottingham_internal_coll_user pczspa
_nottingham_internal_coll_date 29/08/2019
_nottingham_internal_coll_location NOTTS
_nottingham_internal_coll_instrument 'GVA, PL13110002'
_nottingham_internal_process_date 02/09/2019
_nottingham_internal_process_user pczspa
_nottingham_internal_solution_date 07/11/2019
_nottingham_internal_solution_user pczspa
_nottingham_internal_refinement_date 07/11/2019
_nottingham_internal_refinement_user pczspa
_nottingham_internal_validation_date 07/11/2019
_nottingham_internal_validation_user pczspa
_shelx_shelxl_version_number 2017/1
_chemical_oxdiff_formula C36H39P
_chemical_oxdiff_usercomment 'TBLTBV #18404 GVA-1701 in fomblin film on a micromount for TB/LTB'
_shelx_space_group_comment
;
The symmetry employed for this shelxl refinement is uniquely defined
by the following loop, which should always be used as a source of
symmetry information in preference to the above space-group names.
They are only intended as comments.
;
_shelx_estimated_absorpt_t_max 0.935
_shelx_estimated_absorpt_t_min 0.863
_reflns_odcompleteness_completeness 99.65
_reflns_odcompleteness_iscentric 1
_reflns_odcompleteness_theta 66.97
_olex2_refinement_description
;
1. Fixed Uiso
 At 1.2 times of:
  All C(H) groups, All C(H,H) groups, All C(H,H,H,H) groups
 At 1.5 times of:
  All C(H,H,H) groups
2. Restrained distances
 C30A-C29 \\sim C30-C29
 with sigma of 0.02
3. Restrained planarity
 C30A, C35A, C34A, C33A, C32A, C31A
 with sigma of 0.1
 C31A, C30A, C35A, C29
 with sigma of 0.1
 C29, C30, C31, C35
 with sigma of 0.1
 C30, C31, C32, C33, C34, C35
 with sigma of 0.1
4. Uiso/Uaniso restraints and constraints
C30 \\sim C35 \\sim C34 \\sim C33 \\sim C32 \\sim C31 \\sim C19 \\sim C20 \\sim
C21 \\sim C22 \\sim C23 \\sim C24: within 2A with sigma of 0.04 and sigma for
terminal atoms of 0.08
C29 \\sim C30 \\sim C31 \\sim C32 \\sim C33 \\sim C34 \\sim C35 \\sim C30A
\\sim C35A \\sim C34A \\sim C33A \\sim C32A \\sim C31A: within 2A with sigma of
0.04 and sigma for terminal atoms of 0.08
5. Rigid body (RIGU) restrains
 C30, C31, C32, C33, C34, C35, C21, C22, C23, C24, C19, C20
 with sigma for 1-2 distances of 0.004 and sigma for 1-3 distances of 0.004
 C29, C30, C31, C32, C33, C34, C35, C30A, C35A, C34A, C33A, C32A, C31A
 with sigma for 1-2 distances of 0.004 and sigma for 1-3 distances of 0.004
6. Same fragment restrains
{C30, C35, C34, C33, C32, C31} sigma for 1-2: 0.02, 1-3: 0.04
as
{C30, C31, C32, C33, C34, C35}
{C30, C31, C32, C33, C34, C35} sigma for 1-2: 0.02, 1-3: 0.04
{C30, C35, C34, C33, C32, C31} sigma for 1-2: 0.02, 1-3: 0.04
as
{C30A, C35A, C34A, C33A, C32A, C31A}
7. Others
 Sof(H29C)=Sof(H29D)=Sof(C30A)=Sof(C35A)=Sof(H35A)=Sof(C34A)=Sof(H34A)=
 Sof(C33A)=Sof(H33A)=Sof(C32A)=Sof(H32A)=Sof(C31A)=Sof(H31A)=1-FVAR(1)
 Sof(H29A)=Sof(H29B)=Sof(C30)=Sof(C31)=Sof(H31)=Sof(C32)=Sof(H32)=Sof(C33)=
 Sof(H33)=Sof(C34)=Sof(H34)=Sof(C35)=Sof(H35)=FVAR(1)
8.a Secondary CH2 refined with riding coordinates:
 C17(H17A,H17B), C18(H18A,H18B), C28(H28A,H28B), C29(H29A,H29B), C29(H29C,H29D)
8.b Aromatic/amide H refined with riding coordinates:
 C4(H4), C5(H5), C6(H6), C7(H7), C9(H9), C10(H10), C11(H11), C12(H12),
 C13(H13), C20(H20), C21(H21), C22(H22), C23(H23), C24(H24), C31(H31), C32(H32),
  C33(H33), C34(H34), C35(H35), C35A(H35A), C34A(H34A), C33A(H33A), C32A(H32A),
 C31A(H31A)
8.c Idealised Me refined as rotating group:
 C15(H15A,H15B,H15C), C16(H16A,H16B,H16C), C26(H26A,H26B,H26C), C27(H27A,H27B,
 H27C)
;
_olex2_exptl_crystal_mounting_method 'in fomblin film on a micromount'
_olex2_submission_special_instructions 'No special instructions were received'
_oxdiff_exptl_absorpt_empirical_details
;
Empirical correction (ABSPACK) includes:
- Absorption correction using spherical harmonics
- Frame scaling
;
_oxdiff_exptl_absorpt_empirical_full_max 1.569
_oxdiff_exptl_absorpt_empirical_full_min 0.661

loop_
_space_group_symop_operation_xyz
'x, y, z'
'-x, -y, -z'

loop_
_atom_site_label
_atom_site_type_symbol
_atom_site_fract_x
_atom_site_fract_y
_atom_site_fract_z
_atom_site_U_iso_or_equiv
_atom_site_adp_type
_atom_site_occupancy
_atom_site_site_symmetry_order
_atom_site_calc_flag
_atom_site_refinement_flags_posn
_atom_site_refinement_flags_adp
_atom_site_refinement_flags_occupancy
_atom_site_disorder_assembly
_atom_site_disorder_group
P1 P 0.70109(4) 0.16439(3) 0.33673(3) 0.04447(12) Uani 1 1 d . . . . .
C2 C 0.68488(16) 0.01040(13) 0.23759(12) 0.0474(3) Uani 1 1 d . . . . .
C3 C 0.54366(16) -0.06816(13) 0.16670(12) 0.0474(3) Uani 1 1 d . . . . .
C4 C 0.5268(2) -0.18633(14) 0.09434(15) 0.0614(4) Uani 1 1 d . . . . .
H4 H 0.431305 -0.239546 0.047592 0.074 Uiso 1 1 calc R . . . .
C5 C 0.6467(2) -0.22717(16) 0.08959(16) 0.0705(5) Uani 1 1 d . . . . .
H5 H 0.633325 -0.307675 0.039584 0.085 Uiso 1 1 calc R . . . .
C6 C 0.7850(2) -0.15107(16) 0.15730(16) 0.0683(5) Uani 1 1 d . . . . .
H6 H 0.867683 -0.178588 0.153916 0.082 Uiso 1 1 calc R . . . .
C7 C 0.80375(19) -0.03447(15) 0.23031(15) 0.0601(4) Uani 1 1 d . . . . .
H7 H 0.900170 0.017113 0.277175 0.072 Uiso 1 1 calc R . . . .
C8 C 0.40817(16) -0.03032(13) 0.16378(12) 0.0484(3) Uani 1 1 d . . . . .
C9 C 0.35830(19) 0.03622(15) 0.10522(15) 0.0595(4) Uani 1 1 d . . . . .
H9 H 0.411852 0.059784 0.067690 0.071 Uiso 1 1 calc R . . . .
C10 C 0.2314(2) 0.06886(18) 0.10068(18) 0.0729(5) Uani 1 1 d . . . . .
H10 H 0.197853 0.114003 0.059480 0.088 Uiso 1 1 calc R . . . .
C11 C 0.1533(2) 0.0365(2) 0.15534(18) 0.0802(6) Uani 1 1 d . . . . .
H11 H 0.067150 0.060376 0.153399 0.096 Uiso 1 1 calc R . . . .
C12 C 0.2005(2) -0.0304(2) 0.21247(19) 0.0836(6) Uani 1 1 d . . . . .
H12 H 0.146725 -0.053066 0.250296 0.100 Uiso 1 1 calc R . . . .
C13 C 0.32611(19) -0.06523(18) 0.21561(16) 0.0682(5) Uani 1 1 d . . . . .
H13 H 0.356365 -0.113616 0.253725 0.082 Uiso 1 1 calc R . . . .
C14 C 0.82899(17) 0.26206(14) 0.31024(14) 0.0536(4) Uani 1 1 d . . . . .
C15 C 0.99373(19) 0.27884(17) 0.36841(19) 0.0715(5) Uani 1 1 d . . . . .
H15A H 1.027507 0.317025 0.453758 0.107 Uiso 1 1 calc GR . . . .
H15B H 1.045313 0.328980 0.344943 0.107 Uiso 1 1 calc GR . . . .
H15C H 1.013877 0.201268 0.343777 0.107 Uiso 1 1 calc GR . . . .
C16 C 0.7803(2) 0.20848(17) 0.17664(16) 0.0730(5) Uani 1 1 d . . . . .
H16A H 0.813208 0.137007 0.150810 0.110 Uiso 1 1 calc GR . . . .
H16B H 0.823274 0.266758 0.156559 0.110 Uiso 1 1 calc GR . . . .
H16C H 0.673301 0.187562 0.137517 0.110 Uiso 1 1 calc GR . . . .
C17 C 0.80431(18) 0.38728(14) 0.35346(15) 0.0582(4) Uani 1 1 d . . . . .
H17A H 0.828750 0.417799 0.438241 0.070 Uiso 1 1 calc R . . . .
H17B H 0.874939 0.440342 0.344704 0.070 Uiso 1 1 calc R . . . .
C18 C 0.6514(2) 0.39789(17) 0.2933(2) 0.0812(6) Uani 1 1 d . . . . .
H18A H 0.627697 0.373599 0.209340 0.097 Uiso 1 1 calc R . . . .
H18B H 0.578440 0.343509 0.298778 0.097 Uiso 1 1 calc R . . . .
C19 C 0.64204(19) 0.52290(16) 0.34870(18) 0.0675(5) Uani 1 1 d . U . . .
C20 C 0.6278(2) 0.5664(2) 0.4529(2) 0.0790(6) Uani 1 1 d . U . . .
H20 H 0.620743 0.515619 0.489116 0.095 Uiso 1 1 calc R . . . .
C21 C 0.6234(2) 0.6824(2) 0.5066(2) 0.0910(7) Uani 1 1 d . U . . .
H21 H 0.611806 0.709924 0.577936 0.109 Uiso 1 1 calc R . . . .
C22 C 0.6356(3) 0.7569(2) 0.4570(3) 0.0933(7) Uani 1 1 d . U . . .
H22 H 0.633452 0.836725 0.494000 0.112 Uiso 1 1 calc R . . . .
C23 C 0.6508(3) 0.7171(2) 0.3549(3) 0.0981(7) Uani 1 1 d . U . . .
H23 H 0.659455 0.769062 0.320249 0.118 Uiso 1 1 calc R . . . .
C24 C 0.6539(3) 0.6007(2) 0.3007(2) 0.0864(6) Uani 1 1 d . U . . .
H24 H 0.664441 0.573953 0.228946 0.104 Uiso 1 1 calc R . . . .
C25 C 0.78930(18) 0.16775(13) 0.48650(13) 0.0532(4) Uani 1 1 d . . . . .
C26 C 0.6656(2) 0.08471(16) 0.48761(17) 0.0716(5) Uani 1 1 d . . . . .
H26A H 0.580534 0.116490 0.478067 0.107 Uiso 1 1 calc GR . . . .
H26B H 0.699970 0.079609 0.562326 0.107 Uiso 1 1 calc GR . . . .
H26C H 0.637957 0.005366 0.423145 0.107 Uiso 1 1 calc GR . . . .
C27 C 0.9255(2) 0.1238(2) 0.51495(17) 0.0814(6) Uani 1 1 d . . . . .
H27A H 0.904715 0.043013 0.454913 0.122 Uiso 1 1 calc GR . . . .
H27B H 0.953285 0.123480 0.591689 0.122 Uiso 1 1 calc GR . . . .
H27C H 1.005994 0.176544 0.516535 0.122 Uiso 1 1 calc GR . . . .
C28 C 0.81945(19) 0.29661(13) 0.57695(13) 0.0551(4) Uani 1 1 d . . . . .
H28A H 0.903718 0.347055 0.578923 0.066 Uiso 1 1 calc R . . . .
H28B H 0.733311 0.325363 0.549683 0.066 Uiso 1 1 calc R . . . .
C29 C 0.8520(3) 0.31381(17) 0.70195(16) 0.0842(6) Uani 1 1 d D U . . .
H29A H 0.766884 0.265720 0.701301 0.101 Uiso 0.70(3) 1 calc R . P A 1
H29B H 0.937200 0.284290 0.729653 0.101 Uiso 0.70(3) 1 calc R . P A 1
H29C H 0.762146 0.275806 0.703779 0.101 Uiso 0.30(3) 1 calc R . P A 2
H29D H 0.927662 0.274197 0.725810 0.101 Uiso 0.30(3) 1 calc R . P A 2
C30 C 0.8837(11) 0.4418(5) 0.7863(8) 0.0628(16) Uani 0.70(3) 1 d D U P A 1
C31 C 1.0197(11) 0.5085(8) 0.8739(9) 0.0716(17) Uani 0.70(3) 1 d D U P A 1
H31 H 1.097299 0.471977 0.883168 0.086 Uiso 0.70(3) 1 calc R . P A 1
C32 C 1.0486(10) 0.6274(7) 0.9498(7) 0.0733(19) Uani 0.70(3) 1 d D U P A 1
H32 H 1.143654 0.670896 1.010310 0.088 Uiso 0.70(3) 1 calc R . P A 1
C33 C 0.9385(13) 0.6798(6) 0.9356(8) 0.0805(19) Uani 0.70(3) 1 d D U P A 1
H33 H 0.956229 0.761247 0.985604 0.097 Uiso 0.70(3) 1 calc R . P A 1
C34 C 0.8011(12) 0.6154(9) 0.8490(9) 0.107(2) Uani 0.70(3) 1 d D U P A 1
H34 H 0.724282 0.652654 0.839314 0.129 Uiso 0.70(3) 1 calc R . P A 1
C35 C 0.7735(11) 0.4972(9) 0.7762(8) 0.0874(19) Uani 0.70(3) 1 d D U P A 1
H35 H 0.677261 0.453386 0.718196 0.105 Uiso 0.70(3) 1 calc R . P A 1
C30A C 0.904(3) 0.4426(13) 0.7872(19) 0.071(5) Uani 0.30(3) 1 d D U P A 2
C35A C 0.812(3) 0.5130(18) 0.790(2) 0.100(5) Uani 0.30(3) 1 d D U P A 2
H35A H 0.713980 0.480899 0.731658 0.121 Uiso 0.30(3) 1 calc R . P A 2
C34A C 0.853(3) 0.6293(16) 0.875(2) 0.103(5) Uani 0.30(3) 1 d D U P A 2
H34A H 0.786460 0.676540 0.876183 0.123 Uiso 0.30(3) 1 calc R . P A 2
C33A C 0.993(3) 0.6721(18) 0.9561(17) 0.087(5) Uani 0.30(3) 1 d D U P A 2
H33A H 1.024332 0.751165 1.016044 0.104 Uiso 0.30(3) 1 calc R . P A 2
C32A C 1.089(3) 0.607(2) 0.955(2) 0.088(5) Uani 0.30(3) 1 d D U P A 2
H32A H 1.187236 0.640070 1.012822 0.106 Uiso 0.30(3) 1 calc R . P A 2
C31A C 1.045(3) 0.491(2) 0.870(2) 0.073(4) Uani 0.30(3) 1 d D U P A 2
H31A H 1.112724 0.444547 0.869421 0.088 Uiso 0.30(3) 1 calc R . P A 2

loop_
_atom_site_aniso_label
_atom_site_aniso_U_11
_atom_site_aniso_U_22
_atom_site_aniso_U_33
_atom_site_aniso_U_23
_atom_site_aniso_U_13
_atom_site_aniso_U_12
P1 0.0433(2) 0.0392(2) 0.0448(2) 0.01208(15) 0.01781(15) 0.01422(14)
C2 0.0497(8) 0.0432(7) 0.0448(7) 0.0128(6) 0.0211(6) 0.0159(6)
C3 0.0533(8) 0.0435(8) 0.0419(7) 0.0150(6) 0.0200(6) 0.0138(6)
C4 0.0669(10) 0.0457(9) 0.0539(9) 0.0095(7) 0.0201(8) 0.0123(7)
C5 0.0890(13) 0.0485(9) 0.0629(10) 0.0091(8) 0.0334(10) 0.0276(9)
C6 0.0731(11) 0.0654(11) 0.0668(11) 0.0182(9) 0.0361(9) 0.0362(9)
C7 0.0552(9) 0.0559(9) 0.0612(9) 0.0138(8) 0.0268(8) 0.0211(7)
C8 0.0455(8) 0.0436(8) 0.0410(7) 0.0091(6) 0.0130(6) 0.0074(6)
C9 0.0592(9) 0.0588(10) 0.0599(9) 0.0252(8) 0.0244(8) 0.0186(8)
C10 0.0687(11) 0.0714(12) 0.0730(12) 0.0289(10) 0.0223(9) 0.0319(9)
C11 0.0540(10) 0.0997(15) 0.0701(12) 0.0200(11) 0.0236(9) 0.0301(10)
C12 0.0571(11) 0.1220(19) 0.0766(13) 0.0441(13) 0.0337(10) 0.0226(11)
C13 0.0557(10) 0.0854(13) 0.0696(11) 0.0411(10) 0.0261(8) 0.0173(9)
C14 0.0496(8) 0.0486(8) 0.0532(8) 0.0153(7) 0.0203(7) 0.0086(6)
C15 0.0518(9) 0.0655(11) 0.0879(13) 0.0224(10) 0.0324(9) 0.0123(8)
C16 0.0905(13) 0.0655(11) 0.0594(10) 0.0227(9) 0.0363(10) 0.0093(10)
C17 0.0546(9) 0.0471(8) 0.0623(10) 0.0212(7) 0.0178(7) 0.0076(7)
C18 0.0681(12) 0.0544(10) 0.0918(14) 0.0266(10) 0.0070(10) 0.0153(9)
C19 0.0530(9) 0.0573(10) 0.0875(13) 0.0366(9) 0.0189(9) 0.0151(8)
C20 0.0630(11) 0.0810(13) 0.1095(16) 0.0565(13) 0.0376(11) 0.0211(10)
C21 0.0762(14) 0.0973(17) 0.1078(17) 0.0402(14) 0.0503(13) 0.0329(12)
C22 0.0864(15) 0.0690(13) 0.135(2) 0.0456(14) 0.0534(15) 0.0344(11)
C23 0.1159(19) 0.0757(14) 0.134(2) 0.0675(15) 0.0592(17) 0.0416(14)
C24 0.1025(16) 0.0777(14) 0.0982(16) 0.0509(13) 0.0457(13) 0.0371(12)
C25 0.0648(9) 0.0446(8) 0.0479(8) 0.0165(7) 0.0222(7) 0.0240(7)
C26 0.1009(15) 0.0506(10) 0.0641(10) 0.0245(8) 0.0375(10) 0.0163(9)
C27 0.0922(14) 0.0880(14) 0.0627(11) 0.0296(10) 0.0241(10) 0.0577(12)
C28 0.0691(10) 0.0448(8) 0.0465(8) 0.0157(7) 0.0224(7) 0.0192(7)
C29 0.139(2) 0.0559(11) 0.0514(10) 0.0199(8) 0.0349(11) 0.0306(12)
C30 0.084(3) 0.055(3) 0.045(3) 0.017(2) 0.029(2) 0.015(2)
C31 0.078(3) 0.078(3) 0.063(3) 0.028(2) 0.035(2) 0.031(2)
C32 0.074(4) 0.072(3) 0.062(2) 0.020(2) 0.029(3) 0.010(3)
C33 0.094(5) 0.062(2) 0.064(3) 0.007(2) 0.030(3) 0.023(3)
C34 0.086(4) 0.093(4) 0.088(4) -0.007(3) 0.023(3) 0.038(3)
C35 0.072(3) 0.078(3) 0.070(3) -0.001(2) 0.019(2) 0.020(2)
C30A 0.099(8) 0.066(7) 0.047(7) 0.019(5) 0.035(5) 0.029(6)
C35A 0.088(10) 0.069(6) 0.089(8) 0.006(5) 0.010(7) 0.013(6)
C34A 0.098(11) 0.061(6) 0.099(10) -0.002(6) 0.027(8) 0.022(7)
C33A 0.091(12) 0.083(9) 0.060(6) 0.012(6) 0.031(7) 0.002(6)
C32A 0.084(9) 0.089(8) 0.076(6) 0.027(6) 0.038(7) -0.008(6)
C31A 0.080(7) 0.088(8) 0.062(5) 0.030(5) 0.044(5) 0.022(5)

loop_
_atom_type_symbol
_atom_type_description
_atom_type_scat_dispersion_real
_atom_type_scat_dispersion_imag
_atom_type_scat_source
C C 0.0181 0.0091 'International Tables Vol C Tables 4.2.6.8 and 6.1.1.4'
H H 0.0000 0.0000 'International Tables Vol C Tables 4.2.6.8 and 6.1.1.4'
P P 0.2955 0.4335 'International Tables Vol C Tables 4.2.6.8 and 6.1.1.4'

loop_
_exptl_crystal_face_index_h
_exptl_crystal_face_index_k
_exptl_crystal_face_index_l
_exptl_crystal_face_perp_dist
-4 -3 -2 0.0923
2 -5 -4 0.0806
2 -6 -4 0.0804
6 -3 -2 0.0751
1 5 3 0.0478
-6 2 2 0.0667
0 -1 1 0.0354
0 1 -1 0.0354
-1 0 5 0.0383

loop_
_geom_angle_atom_site_label_1
_geom_angle_atom_site_label_2
_geom_angle_atom_site_label_3
_geom_angle
_geom_angle_site_symmetry_1
_geom_angle_site_symmetry_3
_geom_angle_publ_flag
C2 P1 C14 104.65(7) . . ?
C2 P1 C25 102.07(7) . . ?
C25 P1 C14 112.21(7) . . ?
C3 C2 P1 117.78(11) . . ?
C7 C2 P1 124.72(12) . . ?
C7 C2 C3 117.49(13) . . ?
C2 C3 C8 122.62(13) . . ?
C4 C3 C2 119.64(14) . . ?
C4 C3 C8 117.74(14) . . ?
C3 C4 H4 119.4 . . ?
C5 C4 C3 121.14(16) . . ?
C5 C4 H4 119.4 . . ?
C4 C5 H5 120.1 . . ?
C6 C5 C4 119.80(16) . . ?
C6 C5 H5 120.1 . . ?
C5 C6 H6 120.1 . . ?
C5 C6 C7 119.81(16) . . ?
C7 C6 H6 120.1 . . ?
C2 C7 H7 118.9 . . ?
C6 C7 C2 122.11(16) . . ?
C6 C7 H7 118.9 . . ?
C9 C8 C3 120.90(14) . . ?
C9 C8 C13 118.25(15) . . ?
C13 C8 C3 120.80(14) . . ?
C8 C9 H9 119.7 . . ?
C10 C9 C8 120.69(17) . . ?
C10 C9 H9 119.7 . . ?
C9 C10 H10 119.8 . . ?
C11 C10 C9 120.41(19) . . ?
C11 C10 H10 119.8 . . ?
C10 C11 H11 120.2 . . ?
C12 C11 C10 119.54(18) . . ?
C12 C11 H11 120.2 . . ?
C11 C12 H12 119.8 . . ?
C11 C12 C13 120.38(19) . . ?
C13 C12 H12 119.8 . . ?
C8 C13 H13 119.7 . . ?
C12 C13 C8 120.68(18) . . ?
C12 C13 H13 119.7 . . ?
C15 C14 P1 118.62(12) . . ?
C15 C14 C16 108.46(15) . . ?
C15 C14 C17 106.94(13) . . ?
C16 C14 P1 106.33(11) . . ?
C16 C14 C17 108.98(14) . . ?
C17 C14 P1 107.24(11) . . ?
C14 C15 H15A 109.5 . . ?
C14 C15 H15B 109.5 . . ?
C14 C15 H15C 109.5 . . ?
H15A C15 H15B 109.5 . . ?
H15A C15 H15C 109.5 . . ?
H15B C15 H15C 109.5 . . ?
C14 C16 H16A 109.5 . . ?
C14 C16 H16B 109.5 . . ?
C14 C16 H16C 109.5 . . ?
H16A C16 H16B 109.5 . . ?
H16A C16 H16C 109.5 . . ?
H16B C16 H16C 109.5 . . ?
C14 C17 H17A 107.9 . . ?
C14 C17 H17B 107.9 . . ?
H17A C17 H17B 107.2 . . ?
C18 C17 C14 117.48(14) . . ?
C18 C17 H17A 107.9 . . ?
C18 C17 H17B 107.9 . . ?
C17 C18 H18A 109.4 . . ?
C17 C18 H18B 109.4 . . ?
H18A C18 H18B 108.0 . . ?
C19 C18 C17 111.39(15) . . ?
C19 C18 H18A 109.4 . . ?
C19 C18 H18B 109.4 . . ?
C20 C19 C18 121.10(18) . . ?
C20 C19 C24 116.86(19) . . ?
C24 C19 C18 122.0(2) . . ?
C19 C20 H20 119.2 . . ?
C19 C20 C21 121.7(2) . . ?
C21 C20 H20 119.2 . . ?
C20 C21 H21 120.0 . . ?
C22 C21 C20 120.0(2) . . ?
C22 C21 H21 120.0 . . ?
C21 C22 H22 120.1 . . ?
C23 C22 C21 119.8(2) . . ?
C23 C22 H22 120.1 . . ?
C22 C23 H23 119.9 . . ?
C22 C23 C24 120.2(2) . . ?
C24 C23 H23 119.9 . . ?
C19 C24 C23 121.5(2) . . ?
C19 C24 H24 119.3 . . ?
C23 C24 H24 119.3 . . ?
C26 C25 P1 102.48(11) . . ?
C27 C25 P1 118.50(12) . . ?
C27 C25 C26 108.26(16) . . ?
C27 C25 C28 111.00(14) . . ?
C28 C25 P1 106.29(10) . . ?
C28 C25 C26 109.85(13) . . ?
C25 C26 H26A 109.5 . . ?
C25 C26 H26B 109.5 . . ?
C25 C26 H26C 109.5 . . ?
H26A C26 H26B 109.5 . . ?
H26A C26 H26C 109.5 . . ?
H26B C26 H26C 109.5 . . ?
C25 C27 H27A 109.5 . . ?
C25 C27 H27B 109.5 . . ?
C25 C27 H27C 109.5 . . ?
H27A C27 H27B 109.5 . . ?
H27A C27 H27C 109.5 . . ?
H27B C27 H27C 109.5 . . ?
C25 C28 H28A 108.4 . . ?
C25 C28 H28B 108.4 . . ?
H28A C28 H28B 107.5 . . ?
C29 C28 C25 115.45(14) . . ?
C29 C28 H28A 108.4 . . ?
C29 C28 H28B 108.4 . . ?
C28 C29 H29A 109.0 . . ?
C28 C29 H29B 109.0 . . ?
C28 C29 H29C 109.3 . . ?
C28 C29 H29D 109.3 . . ?
H29A C29 H29B 107.8 . . ?
H29C C29 H29D 107.9 . . ?
C30 C29 C28 112.8(4) . . ?
C30 C29 H29A 109.0 . . ?
C30 C29 H29B 109.0 . . ?
C30A C29 C28 111.7(10) . . ?
C30A C29 H29C 109.3 . . ?
C30A C29 H29D 109.3 . . ?
C31 C30 C29 123.2(7) . . ?
C31 C30 C35 117.1(5) . . ?
C35 C30 C29 119.8(7) . . ?
C30 C31 H31 118.6 . . ?
C30 C31 C32 122.7(6) . . ?
C32 C31 H31 118.6 . . ?
C31 C32 H32 120.7 . . ?
C33 C32 C31 118.6(6) . . ?
C33 C32 H32 120.7 . . ?
C32 C33 H33 120.0 . . ?
C32 C33 C34 120.0(5) . . ?
C34 C33 H33 120.0 . . ?
C33 C34 H34 119.7 . . ?
C33 C34 C35 120.7(6) . . ?
C35 C34 H34 119.7 . . ?
C30 C35 H35 119.6 . . ?
C34 C35 C30 120.9(6) . . ?
C34 C35 H35 119.6 . . ?
C35A C30A C29 121.7(17) . . ?
C35A C30A C31A 117.9(13) . . ?
C31A C30A C29 120.2(17) . . ?
C30A C35A H35A 118.5 . . ?
C30A C35A C34A 123.1(14) . . ?
C34A C35A H35A 118.5 . . ?
C35A C34A H34A 121.6 . . ?
C33A C34A C35A 116.8(13) . . ?
C33A C34A H34A 121.6 . . ?
C34A C33A H33A 118.8 . . ?
C34A C33A C32A 122.3(15) . . ?
C32A C33A H33A 118.8 . . ?
C33A C32A H32A 120.1 . . ?
C33A C32A C31A 119.9(15) . . ?
C31A C32A H32A 120.1 . . ?
C30A C31A C32A 120.1(14) . . ?
C30A C31A H31A 119.9 . . ?
C32A C31A H31A 119.9 . . ?

loop_
_geom_bond_atom_site_label_1
_geom_bond_atom_site_label_2
_geom_bond_distance
_geom_bond_site_symmetry_2
_geom_bond_publ_flag
P1 C2 1.8543(14) . ?
P1 C14 1.8978(16) . ?
P1 C25 1.8966(16) . ?
C2 C3 1.406(2) . ?
C2 C7 1.404(2) . ?
C3 C4 1.397(2) . ?
C3 C8 1.495(2) . ?
C4 H4 0.9500 . ?
C4 C5 1.383(3) . ?
C5 H5 0.9500 . ?
C5 C6 1.372(3) . ?
C6 H6 0.9500 . ?
C6 C7 1.379(2) . ?
C7 H7 0.9500 . ?
C8 C9 1.381(2) . ?
C8 C13 1.385(2) . ?
C9 H9 0.9500 . ?
C9 C10 1.381(2) . ?
C10 H10 0.9500 . ?
C10 C11 1.373(3) . ?
C11 H11 0.9500 . ?
C11 C12 1.365(3) . ?
C12 H12 0.9500 . ?
C12 C13 1.384(3) . ?
C13 H13 0.9500 . ?
C14 C15 1.530(2) . ?
C14 C16 1.540(2) . ?
C14 C17 1.551(2) . ?
C15 H15A 0.9800 . ?
C15 H15B 0.9800 . ?
C15 H15C 0.9800 . ?
C16 H16A 0.9800 . ?
C16 H16B 0.9800 . ?
C16 H16C 0.9800 . ?
C17 H17A 0.9900 . ?
C17 H17B 0.9900 . ?
C17 C18 1.530(3) . ?
C18 H18A 0.9900 . ?
C18 H18B 0.9900 . ?
C18 C19 1.504(3) . ?
C19 C20 1.375(3) . ?
C19 C24 1.379(3) . ?
C20 H20 0.9500 . ?
C20 C21 1.385(3) . ?
C21 H21 0.9500 . ?
C21 C22 1.360(3) . ?
C22 H22 0.9500 . ?
C22 C23 1.352(4) . ?
C23 H23 0.9500 . ?
C23 C24 1.386(3) . ?
C24 H24 0.9500 . ?
C25 C26 1.545(2) . ?
C25 C27 1.526(2) . ?
C25 C28 1.544(2) . ?
C26 H26A 0.9800 . ?
C26 H26B 0.9800 . ?
C26 H26C 0.9800 . ?
C27 H27A 0.9800 . ?
C27 H27B 0.9800 . ?
C27 H27C 0.9800 . ?
C28 H28A 0.9900 . ?
C28 H28B 0.9900 . ?
C28 C29 1.531(2) . ?
C29 H29A 0.9900 . ?
C29 H29B 0.9900 . ?
C29 H29C 0.9900 . ?
C29 H29D 0.9900 . ?
C29 C30 1.507(6) . ?
C29 C30A 1.498(14) . ?
C30 C31 1.373(7) . ?
C30 C35 1.377(7) . ?
C31 H31 0.9500 . ?
C31 C32 1.393(7) . ?
C32 H32 0.9500 . ?
C32 C33 1.354(6) . ?
C33 H33 0.9500 . ?
C33 C34 1.374(6) . ?
C34 H34 0.9500 . ?
C34 C35 1.376(7) . ?
C35 H35 0.9500 . ?
C30A C35A 1.363(14) . ?
C30A C31A 1.365(14) . ?
C35A H35A 0.9500 . ?
C35A C34A 1.387(14) . ?
C34A H34A 0.9500 . ?
C34A C33A 1.347(13) . ?
C33A H33A 0.9500 . ?
C33A C32A 1.350(13) . ?
C32A H32A 0.9500 . ?
C32A C31A 1.381(14) . ?
C31A H31A 0.9500 . ?

loop_
_exptl_oxdiff_crystal_face_indexfrac_h
_exptl_oxdiff_crystal_face_indexfrac_k
_exptl_oxdiff_crystal_face_indexfrac_l
_exptl_oxdiff_crystal_face_x
_exptl_oxdiff_crystal_face_y
_exptl_oxdiff_crystal_face_z
-3.7177 -3.1285 -1.7882 0.8228 -0.1084 0.5579
1.8885 -5.4962 -3.7901 0.0718 -0.0108 0.9974
2.1391 -5.5051 -3.8153 0.0315 -0.0056 0.9995
6.3846 -2.7857 -2.3390 -0.8491 0.1103 0.5166
1.0546 4.7805 3.0889 -0.5025 0.0670 -0.8620
-6.4739 2.1922 1.9523 0.9047 -0.1177 -0.4095
-0.0009 -1.0002 1.0009 -0.0317 -0.1377 0.0266
0.0009 1.0002 -1.0009 0.0317 0.1377 -0.0266
-0.9984 0.0032 4.9996 -0.1358 -0.4009 -0.4586
